data_7216293
loop_
_publ_author_name
'Moon, Kwangyul'
'Chen, Wei-Zhong'
'Ren, Tong'
'Kaifer, Angel E.'

_publ_section_title
;
 A unique hydrogen bonding network in the crystal structure of
 3a,6a-diphenylglycolurilElectronic Supplementary Information (ESI)
 available: Crystallographic information for compound 2: Tables 1?6. See
 http://www.rsc.org/suppdata/ce/b3/b313267f/
;
_journal_issue 79
_journal_name_full CrystEngComm
_journal_page_first 451
_journal_paper_doi 10.1039/b313267f
_journal_volume 5
_journal_year 2003
_chemical_formula_sum 'C20 H22 N4 O2'
_chemical_formula_weight 350.42
_chemical_name_systematic
;
?
;
_space_group_IT_number 2
_symmetry_cell_setting triclinic
_symmetry_space_group_name_Hall '-P 1'
_symmetry_space_group_name_H-M 'P -1'
_atom_sites_solution_hydrogens geom
_atom_sites_solution_primary direct
_atom_sites_solution_secondary difmap
_audit_creation_method SHELXL-97
_cell_angle_alpha 96.4150(10)
_cell_angle_beta 90.7830(10)
_cell_angle_gamma 108.9400(10)
_cell_formula_units_Z 2
_cell_length_a 8.7863(6)
_cell_length_b 8.9879(6)
_cell_length_c 12.6434(9)
_cell_measurement_reflns_used 2889
_cell_measurement_temperature 300(2)
_cell_measurement_theta_max 28.075
_cell_measurement_theta_min 2.454
_cell_volume 937.16(11)
_computing_cell_refinement 'Bruker SMART'
_computing_data_collection 'Bruker SMART'
_computing_data_reduction 'Bruker SAINT'
_computing_molecular_graphics 'Bruker SHELXTL'
_computing_publication_material 'Bruker SHELXTL'
_computing_structure_refinement 'SHELXL-97 (Sheldrick, 1997)'
_computing_structure_solution 'SHELXS-97 (Sheldrick, 1990)'
_diffrn_ambient_temperature 300(2)
_diffrn_measured_fraction_theta_full 0.991
_diffrn_measured_fraction_theta_max 0.991
_diffrn_measurement_device_type 'CCD area detector'
_diffrn_measurement_method 'phi and omega scans'
_diffrn_radiation_monochromator graphite
_diffrn_radiation_source 'fine-focus sealed tube'
_diffrn_radiation_type MoK\a
_diffrn_radiation_wavelength 0.71073
_diffrn_reflns_av_R_equivalents 0.0110
_diffrn_reflns_av_sigmaI/netI 0.0274
_diffrn_reflns_limit_h_max 10
_diffrn_reflns_limit_h_min -10
_diffrn_reflns_limit_k_max 9
_diffrn_reflns_limit_k_min -10
_diffrn_reflns_limit_l_max 15
_diffrn_reflns_limit_l_min -9
_diffrn_reflns_number 5023
_diffrn_reflns_theta_full 25.00
_diffrn_reflns_theta_max 25.00
_diffrn_reflns_theta_min 2.41
_exptl_absorpt_coefficient_mu 0.083
_exptl_absorpt_correction_T_max 1.000000
_exptl_absorpt_correction_T_min 0.804350
_exptl_absorpt_correction_type empirical
_exptl_absorpt_process_details
;
SADABS, Absorption corrections using Bruker CCD based on the method of
Bob Blessing.  Acta Cryst. 1995, A51, 33
;
_exptl_crystal_colour Colorless
_exptl_crystal_density_diffrn 1.242
_exptl_crystal_density_method 'not measured'
_exptl_crystal_description Block
_exptl_crystal_F_000 372
_exptl_crystal_size_max 0.32
_exptl_crystal_size_mid 0.25
_exptl_crystal_size_min 0.24
_refine_diff_density_max 0.199
_refine_diff_density_min -0.228
_refine_diff_density_rms 0.048
_refine_ls_extinction_method none
_refine_ls_goodness_of_fit_ref 1.002
_refine_ls_hydrogen_treatment mixed
_refine_ls_matrix_type full
_refine_ls_number_parameters 235
_refine_ls_number_reflns 3278
_refine_ls_number_restraints 0
_refine_ls_restrained_S_all 1.002
_refine_ls_R_factor_all 0.0644
_refine_ls_R_factor_gt 0.0510
_refine_ls_shift/su_max 0.000
_refine_ls_shift/su_mean 0.000
_refine_ls_structure_factor_coef Fsqd
_refine_ls_weighting_details 'calc w=1/[\s^2^(Fo^2^)+(0.1030P)^2^+0.0000P] where P=(Fo^2^+2Fc^2^)/3'
_refine_ls_weighting_scheme calc
_refine_ls_wR_factor_gt 0.1485
_refine_ls_wR_factor_ref 0.1556
_reflns_number_gt 2286
_reflns_number_total 3278
_reflns_threshold_expression >2sigma(I)
_cod_data_source_file b313267f.txt
_cod_data_source_block compd2
_cod_depositor_comments
;
The following automatic conversions were performed:

'_symmetry_cell_setting' value 'Triclinic' changed to 'triclinic'
according to
/usr/data/users/saulius/automatic-downloads/retrospective/RSC/lib/dictionaries/cif_core.dic
dictionary named 'cif_core.dic' version 2.4.2 from
2011-04-26.

'_exptl_absorpt_correction_type' value 'Empirical'
changed to 'empirical' according to
/usr/data/users/saulius/automatic-downloads/retrospective/RSC/lib/dictionaries/cif_core.dic
dictionary named 'cif_core.dic' version 2.4.2 from 2011-04-26.

Automatic conversion script
Id: cif_fix_values 2281 2013-09-26 08:29:07Z andrius 
;
_cod_original_sg_symbol_H-M P-1
_cod_database_code 7216293

loop_
_symmetry_equiv_pos_as_xyz
'x, y, z'
'-x, -y, -z'

loop_
_atom_site_label
_atom_site_type_symbol
_atom_site_fract_x
_atom_site_fract_y
_atom_site_fract_z
_atom_site_U_iso_or_equiv
_atom_site_adp_type
_atom_site_occupancy
_atom_site_symmetry_multiplicity
_atom_site_calc_flag
_atom_site_refinement_flags
N4 N 0.27278(18) 0.11861(18) 0.63673(12) 0.0531(4) Uani 1 1 d .
O2 O 0.08781(18) -0.12861(17) 0.64201(12) 0.0726(5) Uani 1 1 d .
N3 N 0.25937(18) 0.00685(18) 0.78549(12) 0.0523(4) Uani 1 1 d .
N1 N 0.36725(19) 0.2567(2) 0.89999(12) 0.0562(5) Uani 1 1 d .
C15 C 0.5324(2) 0.3363(2) 0.66695(14) 0.0425(4) Uani 1 1 d .
C1 C 0.39346(19) 0.1551(2) 0.81026(13) 0.0422(4) Uani 1 1 d .
C2 C 0.37421(19) 0.24637(19) 0.71261(13) 0.0412(4) Uani 1 1 d .
C9 C 0.5556(2) 0.1289(2) 0.81943(14) 0.0468(4) Uani 1 1 d .
N2 N 0.29131(19) 0.35058(19) 0.76093(14) 0.0565(5) Uani 1 1 d .
C7 C 0.1951(2) -0.0122(2) 0.68429(15) 0.0499(5) Uani 1 1 d .
O1 O 0.2465(2) 0.4487(2) 0.92935(15) 0.0920(6) Uani 1 1 d .
C20 C 0.6007(2) 0.2645(2) 0.58754(16) 0.0571(5) Uani 1 1 d .
H20A H 0.5445 0.1622 0.5561 0.069 Uiso 1 1 calc R
C4 C 0.2959(2) 0.3602(2) 0.86875(19) 0.0601(6) Uani 1 1 d .
C10 C 0.6860(2) 0.2452(3) 0.87609(17) 0.0602(5) Uani 1 1 d .
H10A H 0.6705 0.3328 0.9150 0.072 Uiso 1 1 calc R
C16 C 0.6191(2) 0.4889(2) 0.71153(17) 0.0563(5) Uani 1 1 d .
H16A H 0.5754 0.5399 0.7649 0.068 Uiso 1 1 calc R
C17 C 0.7701(3) 0.5662(2) 0.6775(2) 0.0673(6) Uani 1 1 d .
H17A H 0.8271 0.6684 0.7087 0.081 Uiso 1 1 calc R
C14 C 0.5805(3) -0.0004(3) 0.76242(17) 0.0653(6) Uani 1 1 d .
H14A H 0.4946 -0.0792 0.7248 0.078 Uiso 1 1 calc R
C18 C 0.8360(3) 0.4949(3) 0.5993(2) 0.0699(6) Uani 1 1 d .
H18A H 0.9371 0.5483 0.5764 0.084 Uiso 1 1 calc R
C19 C 0.7524(3) 0.3434(3) 0.55423(19) 0.0725(6) Uani 1 1 d .
H19A H 0.7976 0.2934 0.5012 0.087 Uiso 1 1 calc R
C6 C 0.2104(3) -0.1170(3) 0.8540(2) 0.0780(7) Uani 1 1 d .
H6A H 0.1201 -0.2024 0.8205 0.117 Uiso 1 1 calc R
H6B H 0.1803 -0.0754 0.9208 0.117 Uiso 1 1 calc R
H6C H 0.2983 -0.1554 0.8664 0.117 Uiso 1 1 calc R
C8 C 0.2124(3) 0.1423(3) 0.53480(18) 0.0884(8) Uani 1 1 d .
H8A H 0.1488 0.0418 0.4974 0.133 Uiso 1 1 calc R
H8B H 0.3014 0.1915 0.4933 0.133 Uiso 1 1 calc R
H8C H 0.1469 0.2093 0.5463 0.133 Uiso 1 1 calc R
C12 C 0.8612(4) 0.1022(5) 0.8177(3) 0.0979(10) Uani 1 1 d .
H12A H 0.9634 0.0926 0.8171 0.118 Uiso 1 1 calc R
C11 C 0.8376(3) 0.2311(4) 0.8748(2) 0.0823(8) Uani 1 1 d .
H11A H 0.9240 0.3090 0.9126 0.099 Uiso 1 1 calc R
C13 C 0.7341(4) -0.0132(4) 0.7611(2) 0.0875(9) Uani 1 1 d .
H13A H 0.7509 -0.0999 0.7220 0.105 Uiso 1 1 calc R
C5 C 0.2355(4) 0.4567(3) 0.7043(3) 0.1000(10) Uani 1 1 d .
H5A H 0.1849 0.5138 0.7526 0.150 Uiso 1 1 calc R
H5B H 0.1593 0.3961 0.6476 0.150 Uiso 1 1 calc R
H5C H 0.3256 0.5302 0.6751 0.150 Uiso 1 1 calc R
C3 C 0.3705(3) 0.2276(4) 1.01042(17) 0.0893(8) Uani 1 1 d .
H3A H 0.3496 0.3118 1.0550 0.134 Uiso 1 1 calc R
H3B H 0.4745 0.2231 1.0305 0.134 Uiso 1 1 calc R
H3C H 0.2893 0.1287 1.0188 0.134 Uiso 1 1 calc R

loop_
_atom_site_aniso_label
_atom_site_aniso_U_11
_atom_site_aniso_U_22
_atom_site_aniso_U_33
_atom_site_aniso_U_23
_atom_site_aniso_U_13
_atom_site_aniso_U_12
N4 0.0476(9) 0.0526(9) 0.0442(9) 0.0072(7) -0.0079(7) -0.0036(7)
O2 0.0624(9) 0.0575(9) 0.0698(10) -0.0043(7) -0.0038(7) -0.0144(7)
N3 0.0474(9) 0.0471(9) 0.0535(10) 0.0130(7) 0.0007(7) 0.0009(7)
N1 0.0502(9) 0.0754(11) 0.0410(9) -0.0080(8) 0.0025(7) 0.0226(9)
C15 0.0410(10) 0.0391(9) 0.0452(10) 0.0076(7) 0.0006(7) 0.0095(8)
C1 0.0372(9) 0.0450(10) 0.0407(9) 0.0020(8) 0.0024(7) 0.0093(8)
C2 0.0367(9) 0.0386(9) 0.0448(10) 0.0030(7) -0.0001(7) 0.0081(7)
C9 0.0449(10) 0.0559(11) 0.0436(10) 0.0139(8) 0.0085(7) 0.0194(9)
N2 0.0476(9) 0.0544(10) 0.0737(12) 0.0094(8) 0.0096(8) 0.0242(8)
C7 0.0435(10) 0.0473(11) 0.0484(11) 0.0001(8) 0.0031(8) 0.0021(8)
O1 0.0703(11) 0.0881(12) 0.1127(14) -0.0345(10) 0.0173(9) 0.0341(10)
C20 0.0614(13) 0.0478(11) 0.0559(12) 0.0043(9) 0.0127(9) 0.0097(9)
C4 0.0382(10) 0.0559(12) 0.0773(15) -0.0145(11) 0.0040(9) 0.0105(9)
C10 0.0414(11) 0.0767(14) 0.0606(12) 0.0172(10) -0.0005(9) 0.0142(10)
C16 0.0514(11) 0.0416(10) 0.0687(13) 0.0019(9) 0.0059(9) 0.0069(9)
C17 0.0549(13) 0.0456(11) 0.0902(16) 0.0109(11) 0.0055(11) 0.0001(10)
C14 0.0793(15) 0.0699(14) 0.0603(13) 0.0165(11) 0.0139(11) 0.0398(12)
C18 0.0516(12) 0.0626(14) 0.0926(17) 0.0267(12) 0.0194(11) 0.0087(11)
C19 0.0728(15) 0.0708(15) 0.0762(15) 0.0152(12) 0.0335(12) 0.0235(12)
C6 0.0797(16) 0.0640(14) 0.0821(16) 0.0319(12) 0.0066(12) 0.0047(12)
C8 0.0816(17) 0.0958(18) 0.0625(15) 0.0232(13) -0.0259(12) -0.0085(14)
C12 0.0676(17) 0.148(3) 0.109(2) 0.061(2) 0.0301(16) 0.061(2)
C11 0.0457(13) 0.115(2) 0.0911(18) 0.0373(16) 0.0046(11) 0.0245(13)
C13 0.107(2) 0.107(2) 0.0843(18) 0.0342(16) 0.0353(16) 0.075(2)
C5 0.100(2) 0.0904(19) 0.137(3) 0.0350(18) 0.0090(18) 0.0611(18)
C3 0.0896(19) 0.121(2) 0.0447(13) -0.0034(13) 0.0118(11) 0.0220(16)

loop_
_atom_type_symbol
_atom_type_description
_atom_type_scat_dispersion_real
_atom_type_scat_dispersion_imag
_atom_type_scat_source
C C 0.0033 0.0016 'International Tables Vol C Tables 4.2.6.8 and 6.1.1.4'
H H 0.0000 0.0000 'International Tables Vol C Tables 4.2.6.8 and 6.1.1.4'
N N 0.0061 0.0033 'International Tables Vol C Tables 4.2.6.8 and 6.1.1.4'
O O 0.0106 0.0060 'International Tables Vol C Tables 4.2.6.8 and 6.1.1.4'

loop_
_geom_angle_atom_site_label_1
_geom_angle_atom_site_label_2
_geom_angle_atom_site_label_3
_geom_angle
C7 N4 C2 111.89(15)
C7 N4 C8 120.71(17)
C2 N4 C8 123.61(17)
C7 N3 C1 112.59(15)
C7 N3 C6 122.13(17)
C1 N3 C6 124.87(16)
C4 N1 C1 111.77(16)
C4 N1 C3 120.90(18)
C1 N1 C3 125.15(18)
C16 C15 C20 118.09(17)
C16 C15 C2 120.10(16)
C20 C15 C2 121.53(16)
N1 C1 N3 113.22(14)
N1 C1 C9 112.88(14)
N3 C1 C9 112.67(15)
N1 C1 C2 102.07(13)
N3 C1 C2 100.94(12)
C9 C1 C2 114.05(14)
N4 C2 N2 113.42(14)
N4 C2 C15 112.32(14)
N2 C2 C15 112.67(14)
N4 C2 C1 102.00(13)
N2 C2 C1 101.09(13)
C15 C2 C1 114.42(13)
C14 C9 C10 119.08(18)
C14 C9 C1 120.51(18)
C10 C9 C1 120.00(16)
C4 N2 C2 112.64(15)
C4 N2 C5 121.93(19)
C2 N2 C5 124.48(18)
O2 C7 N3 125.74(18)
O2 C7 N4 125.38(18)
N3 C7 N4 108.87(15)
C19 C20 C15 120.66(19)
O1 C4 N2 126.0(2)
O1 C4 N1 125.0(2)
N2 C4 N1 109.00(16)
C11 C10 C9 120.5(2)
C17 C16 C15 120.64(19)
C16 C17 C18 120.8(2)
C9 C14 C13 120.0(2)
C19 C18 C17 119.5(2)
C18 C19 C20 120.2(2)
C13 C12 C11 120.3(2)
C12 C11 C10 120.0(3)
C12 C13 C14 120.2(2)

loop_
_geom_bond_atom_site_label_1
_geom_bond_atom_site_label_2
_geom_bond_distance
N4 C7 1.363(3)
N4 C2 1.449(2)
N4 C8 1.451(3)
O2 C7 1.221(2)
N3 C7 1.361(2)
N3 C1 1.463(2)
N3 C6 1.446(3)
N1 C4 1.367(3)
N1 C1 1.444(2)
N1 C3 1.450(3)
C15 C16 1.385(3)
C15 C20 1.382(3)
C15 C2 1.521(2)
C1 C9 1.523(2)
C1 C2 1.593(2)
C2 N2 1.452(2)
C9 C14 1.379(3)
C9 C10 1.397(3)
N2 C4 1.356(3)
N2 C5 1.452(3)
O1 C4 1.227(2)
C20 C19 1.387(3)
C10 C11 1.379(3)
C16 C17 1.382(3)
C17 C18 1.356(3)
C14 C13 1.391(3)
C18 C19 1.373(3)
C12 C13 1.376(4)
C12 C11 1.371(4)

loop_
_geom_torsion_atom_site_label_1
_geom_torsion_atom_site_label_2
_geom_torsion_atom_site_label_3
_geom_torsion_atom_site_label_4
_geom_torsion
C4 N1 C1 N3 -91.21(19)
C3 N1 C1 N3 72.0(2)
C4 N1 C1 C9 139.28(17)
C3 N1 C1 C9 -57.5(3)
C4 N1 C1 C2 16.42(19)
C3 N1 C1 C2 179.63(19)
C7 N3 C1 N1 121.37(17)
C6 N3 C1 N1 -65.9(2)
C7 N3 C1 C9 -109.01(17)
C6 N3 C1 C9 63.7(2)
C7 N3 C1 C2 13.03(18)
C6 N3 C1 C2 -174.21(19)
C7 N4 C2 N2 -89.48(19)
C8 N4 C2 N2 68.6(2)
C7 N4 C2 C15 141.33(16)
C8 N4 C2 C15 -60.6(2)
C7 N4 C2 C1 18.37(19)
C8 N4 C2 C1 176.49(19)
C16 C15 C2 N4 158.71(17)
C20 C15 C2 N4 -27.4(2)
C16 C15 C2 N2 29.1(2)
C20 C15 C2 N2 -156.99(16)
C16 C15 C2 C1 -85.6(2)
C20 C15 C2 C1 88.3(2)
N1 C1 C2 N4 -134.71(14)
N3 C1 C2 N4 -17.83(16)
C9 C1 C2 N4 103.24(16)
N1 C1 C2 N2 -17.59(15)
N3 C1 C2 N2 99.28(14)
C9 C1 C2 N2 -139.65(15)
N1 C1 C2 C15 103.77(15)
N3 C1 C2 C15 -139.36(14)
C9 C1 C2 C15 -18.29(19)
N1 C1 C9 C14 158.72(18)
N3 C1 C9 C14 28.9(2)
C2 C1 C9 C14 -85.4(2)
N1 C1 C9 C10 -28.6(2)
N3 C1 C9 C10 -158.43(16)
C2 C1 C9 C10 87.3(2)
N4 C2 N2 C4 122.82(17)
C15 C2 N2 C4 -108.17(17)
C1 C2 N2 C4 14.41(19)
N4 C2 N2 C5 -68.2(3)
C15 C2 N2 C5 60.8(2)
C1 C2 N2 C5 -176.6(2)
C1 N3 C7 O2 176.16(18)
C6 N3 C7 O2 3.2(3)
C1 N3 C7 N4 -2.4(2)
C6 N3 C7 N4 -175.39(19)
C2 N4 C7 O2 170.31(18)
C8 N4 C7 O2 11.5(3)
C2 N4 C7 N3 -11.1(2)
C8 N4 C7 N3 -169.97(19)
C16 C15 C20 C19 0.4(3)
C2 C15 C20 C19 -173.64(18)
C2 N2 C4 O1 174.03(19)
C5 N2 C4 O1 4.7(3)
C2 N2 C4 N1 -5.0(2)
C5 N2 C4 N1 -174.3(2)
C1 N1 C4 O1 172.62(19)
C3 N1 C4 O1 8.6(3)
C1 N1 C4 N2 -8.3(2)
C3 N1 C4 N2 -172.31(19)
C14 C9 C10 C11 0.2(3)
C1 C9 C10 C11 -172.55(19)
C20 C15 C16 C17 -0.3(3)
C2 C15 C16 C17 173.78(18)
C15 C16 C17 C18 0.5(3)
C10 C9 C14 C13 -0.5(3)
C1 C9 C14 C13 172.2(2)
C16 C17 C18 C19 -0.7(4)
C17 C18 C19 C20 0.8(4)
C15 C20 C19 C18 -0.6(4)
C13 C12 C11 C10 0.3(4)
C9 C10 C11 C12 -0.1(4)
C11 C12 C13 C14 -0.6(4)
C9 C14 C13 C12 0.8(4)
